data_7211895
loop_
_publ_author_name
'Yamada, Manabu'
'Shimakawa, Yoshifumi'
'Kondo, Yoshihiko'
'Hamada, Fumio'

_publ_section_title
;
 Thiacalix[4]arene--rubidium assembly: supramolecular architecture based
 on alkali metal coordination and cation--\p interactions
;
_journal_issue 4
_journal_name_full CrystEngComm
_journal_page_first 1311
_journal_paper_doi 10.1039/b916317d
_journal_volume 12
_journal_year 2010
_chemical_formula_moiety 'C26 H23 O6 Rb S4, 0.5(C52 H46 O12 Rb2 S8)'
_chemical_formula_sum 'C52 H46 O12 Rb2 S8'
_chemical_formula_weight 1290.34
_space_group_IT_number 2
_symmetry_cell_setting triclinic
_symmetry_Int_Tables_number 2
_symmetry_space_group_name_Hall '-P 1'
_symmetry_space_group_name_H-M 'P -1'
_audit_creation_date 2009-09-24
_audit_creation_method 'by CrystalStructure 3.8'
_cell_angle_alpha 88.967(2)
_cell_angle_beta 85.6540(18)
_cell_angle_gamma 80.5530(19)
_cell_formula_units_Z 2
_cell_length_a 9.8707(4)
_cell_length_b 12.7458(7)
_cell_length_c 21.8848(12)
_cell_measurement_reflns_used 18598
_cell_measurement_temperature 100.1
_cell_measurement_theta_max 25.4
_cell_measurement_theta_min 3.0
_cell_volume 2708.1(2)
_computing_cell_refinement PROCESS-AUTO
_computing_data_collection PROCESS-AUTO
_computing_data_reduction CrystalStructure
_computing_publication_material 'CrystalStructure 3.8'
_computing_structure_refinement SHELXL
_computing_structure_solution SHELXS97
_diffrn_ambient_temperature 100.1
_diffrn_detector_area_resol_mean 10.00
_diffrn_measured_fraction_theta_full 0.995
_diffrn_measured_fraction_theta_max 0.995
_diffrn_measurement_device_type 'Rigaku RAXIS-RAPID'
_diffrn_measurement_method \w
_diffrn_radiation_type 'Mo K\a'
_diffrn_radiation_wavelength 0.71075
_diffrn_reflns_av_R_equivalents 0.025
_diffrn_reflns_limit_h_max 11
_diffrn_reflns_limit_h_min -11
_diffrn_reflns_limit_k_max 15
_diffrn_reflns_limit_k_min -15
_diffrn_reflns_limit_l_max 26
_diffrn_reflns_limit_l_min -26
_diffrn_reflns_number 22121
_diffrn_reflns_theta_full 25.35
_diffrn_reflns_theta_max 25.35
_exptl_absorpt_coefficient_mu 2.173
_exptl_absorpt_correction_T_max 0.581
_exptl_absorpt_correction_T_min 0.496
_exptl_absorpt_correction_type multi-scan
_exptl_absorpt_process_details
;
Higashi, T. (1995). Program for Absorption Correction.
Rigaku Corporation, Tokyo, Japan.
;
_exptl_crystal_colour colorless
_exptl_crystal_density_diffrn 1.582
_exptl_crystal_density_method 'not measured'
_exptl_crystal_description prism
_exptl_crystal_F_000 1312.00
_exptl_crystal_size_max 0.30
_exptl_crystal_size_mid 0.30
_exptl_crystal_size_min 0.25
_refine_diff_density_max 0.56
_refine_diff_density_min -0.46
_refine_ls_extinction_method none
_refine_ls_goodness_of_fit_ref 1.049
_refine_ls_hydrogen_treatment constr
_refine_ls_number_parameters 709
_refine_ls_number_reflns 9854
_refine_ls_R_factor_gt 0.0281
_refine_ls_shift/su_max 0.0040
_refine_ls_structure_factor_coef Fsqd
_refine_ls_weighting_details 'w = 1/[\s^2^(Fo^2^)+(0.0589P)^2^+2.0079P] where P=(Fo^2^+2Fc^2^)/3'
_refine_ls_weighting_scheme calc
_refine_ls_wR_factor_ref 0.0975
_reflns_number_gt 8485
_reflns_number_total 9854
_reflns_threshold_expression F^2^>2.0\s(F^2^)
_cod_data_source_file b916317d.txt
_cod_data_source_block '_D-t-BuTC4A-Rb'
_cod_original_formula_sum 'C52 H46 O12 Rb2 S8 '
_cod_database_code 7211895

loop_
_symmetry_equiv_pos_site_id
_symmetry_equiv_pos_as_xyz
1 +X,+Y,+Z
2 -X,-Y,-Z

loop_
_atom_site_label
_atom_site_type_symbol
_atom_site_fract_x
_atom_site_fract_y
_atom_site_fract_z
_atom_site_U_iso_or_equiv
_atom_site_adp_type
_atom_site_occupancy
_atom_site_symmetry_multiplicity
_atom_site_calc_flag
_atom_site_refinement_flags
Rb(1) Rb 0.72506(3) 0.91945(2) 0.488483(13) 0.01694(7) Uani 1.00 1 d .
Rb(2) Rb 1.21055(3) 0.93228(2) 1.021239(13) 0.01791(7) Uani 1.00 1 d .
S(1) S 0.64192(7) 0.71235(6) 0.58800(3) 0.01469(14) Uani 1.00 1 d .
S(2) S 0.64246(7) 0.63480(6) 0.34351(3) 0.01605(15) Uani 1.00 1 d .
S(3) S 0.08970(8) 0.81260(6) 0.34484(4) 0.02155(16) Uani 1.00 1 d .
S(4) S 0.09264(7) 0.90379(6) 0.59089(3) 0.01667(15) Uani 1.00 1 d .
S(5) S 1.09979(7) 0.72154(6) 1.10125(3) 0.01606(15) Uani 1.00 1 d .
S(6) S 1.22120(7) 0.61608(6) 0.85937(3) 0.01595(15) Uani 1.00 1 d .
S(7) S 0.69031(8) 0.77652(6) 0.80075(3) 0.02258(17) Uani 1.00 1 d .
S(8) S 0.57445(7) 0.90117(6) 1.04176(3) 0.01757(15) Uani 1.00 1 d .
O(1) O 0.56767(19) 0.76105(15) 0.45827(9) 0.0130(4) Uani 1.00 1 d .
O(2) O 0.3626(2) 0.77136(17) 0.39350(10) 0.0182(4) Uani 1.00 1 d .
O(3) O 0.1494(2) 0.93030(17) 0.45592(11) 0.0170(4) Uani 1.00 1 d .
O(4) O 0.3814(2) 0.84776(18) 0.53805(10) 0.0168(4) Uani 1.00 1 d .
O(5) O 1.0966(2) 0.75802(15) 0.96400(9) 0.0142(4) Uani 1.00 1 d .
O(6) O 0.9273(2) 0.75112(17) 0.87697(10) 0.0180(4) Uani 1.00 1 d .
O(7) O 0.6957(2) 0.90893(16) 0.91295(10) 0.0173(4) Uani 1.00 1 d .
O(8) O 0.8796(2) 0.84895(17) 1.02308(9) 0.0174(4) Uani 1.00 1 d .
O(9) O 0.6317(2) 0.9066(2) 0.36557(11) 0.0309(5) Uani 1.00 1 d .
O(10) O 0.6439(3) 0.9876(2) 0.61395(13) 0.0390(7) Uani 1.00 1 d .
O(11) O 1.1888(2) 0.9068(2) 0.88777(11) 0.0319(5) Uani 1.00 1 d .
O(12) O 1.0751(3) 0.9985(2) 1.13997(13) 0.0388(6) Uani 1.00 1 d .
C(1) C 0.6745(2) 0.5117(2) 0.53853(14) 0.0158(6) Uani 1.00 1 d .
C(2) C 0.6947(2) 0.4397(2) 0.49021(14) 0.0183(6) Uani 1.00 1 d .
C(3) C 0.6810(2) 0.4772(2) 0.43098(14) 0.0179(6) Uani 1.00 1 d .
C(4) C 0.6418(2) 0.5854(2) 0.41995(13) 0.0140(5) Uani 1.00 1 d .
C(5) C 0.6149(2) 0.6593(2) 0.46828(13) 0.0124(5) Uani 1.00 1 d .
C(6) C 0.6387(2) 0.6199(2) 0.52819(13) 0.0129(5) Uani 1.00 1 d .
C(7) C 0.4595(3) 0.5795(2) 0.26740(14) 0.0211(6) Uani 1.00 1 d .
C(8) C 0.3347(3) 0.5895(2) 0.24107(15) 0.0271(7) Uani 1.00 1 d .
C(9) C 0.2223(3) 0.6566(2) 0.26700(14) 0.0235(7) Uani 1.00 1 d .
C(10) C 0.2326(3) 0.7166(2) 0.31892(14) 0.0177(6) Uani 1.00 1 d .
C(11) C 0.3599(3) 0.7088(2) 0.34506(13) 0.0157(6) Uani 1.00 1 d .
C(12) C 0.4721(2) 0.6393(2) 0.31957(13) 0.0151(5) Uani 1.00 1 d .
C(13) C -0.0046(2) 0.6907(2) 0.43973(15) 0.0213(6) Uani 1.00 1 d .
C(14) C -0.0335(3) 0.6660(2) 0.49998(16) 0.0241(7) Uani 1.00 1 d .
C(15) C -0.0045(2) 0.7318(2) 0.54584(15) 0.0197(6) Uani 1.00 1 d .
C(16) C 0.0573(2) 0.8203(2) 0.53088(14) 0.0161(6) Uani 1.00 1 d .
C(17) C 0.0897(2) 0.8437(2) 0.46977(14) 0.0157(6) Uani 1.00 1 d .
C(18) C 0.0575(2) 0.7783(2) 0.42319(14) 0.0189(6) Uani 1.00 1 d .
C(19) C 0.2089(3) 0.7786(2) 0.68190(13) 0.0187(6) Uani 1.00 1 d .
C(20) C 0.3167(3) 0.7187(2) 0.71062(14) 0.0224(6) Uani 1.00 1 d .
C(21) C 0.4452(3) 0.6984(2) 0.68047(13) 0.0178(6) Uani 1.00 1 d .
C(22) C 0.4704(2) 0.7377(2) 0.62202(13) 0.0151(5) Uani 1.00 1 d .
C(23) C 0.3631(2) 0.8023(2) 0.59329(13) 0.0140(5) Uani 1.00 1 d .
C(24) C 0.2314(3) 0.8205(2) 0.62348(13) 0.0158(6) Uani 1.00 1 d .
C(25) C 1.1503(2) 0.5169(2) 1.05735(14) 0.0170(6) Uani 1.00 1 d .
C(26) C 1.1840(2) 0.4395(2) 1.01291(14) 0.0178(6) Uani 1.00 1 d .
C(27) C 1.2010(2) 0.4704(2) 0.95234(14) 0.0165(6) Uani 1.00 1 d .
C(28) C 1.1768(2) 0.5768(2) 0.93577(13) 0.0138(5) Uani 1.00 1 d .
C(29) C 1.1325(2) 0.6574(2) 0.98011(13) 0.0132(5) Uani 1.00 1 d .
C(30) C 1.1274(2) 0.6238(2) 1.04206(13) 0.0136(5) Uani 1.00 1 d .
C(31) C 1.0927(3) 0.5486(2) 0.76496(14) 0.0193(6) Uani 1.00 1 d .
C(32) C 0.9886(3) 0.5530(2) 0.72547(14) 0.0230(6) Uani 1.00 1 d .
C(33) C 0.8651(3) 0.6194(2) 0.73850(14) 0.0213(6) Uani 1.00 1 d .
C(34) C 0.8456(3) 0.6837(2) 0.78998(13) 0.0176(6) Uani 1.00 1 d .
C(35) C 0.9514(3) 0.6831(2) 0.82954(13) 0.0153(5) Uani 1.00 1 d .
C(36) C 1.0751(2) 0.6130(2) 0.81679(13) 0.0148(5) Uani 1.00 1 d .
C(37) C 0.5560(3) 0.6652(2) 0.88907(15) 0.0231(7) Uani 1.00 1 d .
C(38) C 0.4964(3) 0.6495(2) 0.94697(16) 0.0257(7) Uani 1.00 1 d .
C(39) C 0.5009(2) 0.7229(2) 0.99239(15) 0.0215(6) Uani 1.00 1 d .
C(40) C 0.5688(2) 0.8096(2) 0.98143(14) 0.0167(6) Uani 1.00 1 d .
C(41) C 0.6329(2) 0.8234(2) 0.92292(14) 0.0159(6) Uani 1.00 1 d .
C(42) C 0.6247(3) 0.7507(2) 0.87644(14) 0.0199(6) Uani 1.00 1 d .
C(43) C 0.6349(3) 0.7848(2) 1.14487(14) 0.0193(6) Uani 1.00 1 d .
C(44) C 0.7204(3) 0.7277(2) 1.18510(14) 0.0231(6) Uani 1.00 1 d .
C(45) C 0.8619(3) 0.7083(2) 1.17050(13) 0.0201(6) Uani 1.00 1 d .
C(46) C 0.9167(2) 0.7472(2) 1.11625(13) 0.0153(6) Uani 1.00 1 d .
C(47) C 0.8317(3) 0.8069(2) 1.07550(13) 0.0160(6) Uani 1.00 1 d .
C(48) C 0.6888(3) 0.8240(2) 1.09028(13) 0.0171(6) Uani 1.00 1 d .
C(49) C 0.6902(4) 0.9298(3) 0.30630(16) 0.0357(8) Uani 1.00 1 d .
C(50) C 0.6807(4) 0.9431(3) 0.67078(17) 0.0408(9) Uani 1.00 1 d .
C(51) C 1.2934(3) 0.9168(3) 0.84031(17) 0.0364(8) Uani 1.00 1 d .
C(52) C 1.0742(4) 0.9609(3) 1.20052(18) 0.0431(9) Uani 1.00 1 d .
H(1) H 0.6856 0.4862 0.5792 0.019 Uiso 1.00 1 c R
H(2) H 0.7176 0.3655 0.4979 0.022 Uiso 1.00 1 c R
H(3) H 0.6983 0.4290 0.3977 0.021 Uiso 1.00 1 c R
H(4) H 0.5369 0.5322 0.2502 0.025 Uiso 1.00 1 c R
H(5) H 0.3267 0.5504 0.2054 0.033 Uiso 1.00 1 c R
H(6) H 0.1363 0.6623 0.2494 0.028 Uiso 1.00 1 c R
H(7) H -0.0276 0.6471 0.4086 0.026 Uiso 1.00 1 c R
H(8) H -0.0730 0.6043 0.5105 0.029 Uiso 1.00 1 c R
H(9) H -0.0271 0.7161 0.5876 0.024 Uiso 1.00 1 c R
H(10) H 0.1192 0.7911 0.7022 0.022 Uiso 1.00 1 c R
H(11) H 0.3015 0.6919 0.7509 0.027 Uiso 1.00 1 c R
H(12) H 0.5184 0.6566 0.7001 0.021 Uiso 1.00 1 c R
H(13) H 1.1426 0.4963 1.0992 0.020 Uiso 1.00 1 c R
H(14) H 1.1954 0.3663 1.0238 0.021 Uiso 1.00 1 c R
H(15) H 1.2296 0.4179 0.9217 0.020 Uiso 1.00 1 c R
H(16) H 1.1769 0.5014 0.7567 0.023 Uiso 1.00 1 c R
H(17) H 1.0022 0.5104 0.6896 0.028 Uiso 1.00 1 c R
H(18) H 0.7928 0.6212 0.7120 0.026 Uiso 1.00 1 c R
H(19) H 0.5499 0.6166 0.8573 0.028 Uiso 1.00 1 c R
H(20) H 0.4529 0.5891 0.9555 0.031 Uiso 1.00 1 c R
H(21) H 0.4567 0.7140 1.0318 0.026 Uiso 1.00 1 c R
H(22) H 0.5381 0.7974 1.1546 0.023 Uiso 1.00 1 c R
H(23) H 0.6829 0.7018 1.2226 0.028 Uiso 1.00 1 c R
H(24) H 0.9210 0.6682 1.1978 0.024 Uiso 1.00 1 c R
H(25) H 0.6572 1.0042 0.2957 0.043 Uiso 1.00 1 c R
H(26) H 0.6628 0.8832 0.2760 0.043 Uiso 1.00 1 c R
H(27) H 0.7908 0.9181 0.3064 0.043 Uiso 1.00 1 c R
H(28) H 0.6178 0.8940 0.6846 0.049 Uiso 1.00 1 c R
H(29) H 0.6746 0.9999 0.7009 0.049 Uiso 1.00 1 c R
H(30) H 0.7752 0.9044 0.6664 0.049 Uiso 1.00 1 c R
H(31) H 1.2829 0.9906 0.8258 0.044 Uiso 1.00 1 c R
H(32) H 1.2848 0.8700 0.8063 0.044 Uiso 1.00 1 c R
H(33) H 1.3842 0.8966 0.8563 0.044 Uiso 1.00 1 c R
H(34) H 1.0039 0.9150 1.2074 0.052 Uiso 1.00 1 c R
H(35) H 1.0532 1.0212 1.2287 0.052 Uiso 1.00 1 c R
H(36) H 1.1648 0.9201 1.2078 0.052 Uiso 1.00 1 c R
H(37) H 0.4294 0.7700 0.4098 0.024 Uiso 1.00 1 c R
H(38) H 0.1866 0.9270 0.4265 0.017 Uiso 1.00 1 c R
H(39) H 0.4333 0.8201 0.5202 0.021 Uiso 1.00 1 c R
H(40) H 0.6312 0.8463 0.3705 0.047 Uiso 1.00 1 c R
H(41) H 0.5790 1.0119 0.6130 0.025 Uiso 1.00 1 c R
H(42) H 0.9882 0.7493 0.8983 0.040 Uiso 1.00 1 c R
H(46) H 0.9937 1.0330 1.1343 0.073 Uiso 1.00 1 c R
H(45) H 1.1831 0.8479 0.8944 0.030 Uiso 1.00 1 c R
H(44) H 0.9557 0.8169 1.0068 0.052 Uiso 1.00 1 c R
H(43) H 0.7555 0.8951 0.8856 0.036 Uiso 1.00 1 c R

loop_
_atom_site_aniso_label
_atom_site_aniso_U_11
_atom_site_aniso_U_22
_atom_site_aniso_U_33
_atom_site_aniso_U_12
_atom_site_aniso_U_13
_atom_site_aniso_U_23
Rb(1) 0.01849(15) 0.01514(15) 0.01835(15) -0.00578(11) -0.00251(11) 0.00120(11)
Rb(2) 0.02083(15) 0.01459(15) 0.01908(15) -0.00508(11) -0.00189(12) 0.00128(11)
S(1) 0.0132(3) 0.0177(3) 0.0135(3) -0.0030(2) -0.0029(2) 0.0008(2)
S(2) 0.0149(3) 0.0192(3) 0.0134(3) -0.0023(2) 0.0017(2) -0.0008(2)
S(3) 0.0191(3) 0.0248(4) 0.0199(3) 0.0024(3) -0.0084(3) -0.0020(3)
S(4) 0.0143(3) 0.0168(3) 0.0173(3) 0.0009(2) 0.0018(2) -0.0013(2)
S(5) 0.0192(3) 0.0174(3) 0.0123(3) -0.0038(2) -0.0042(2) -0.0006(2)
S(6) 0.0135(3) 0.0206(3) 0.0134(3) -0.0025(2) 0.0007(2) 0.0010(2)
S(7) 0.0223(3) 0.0261(4) 0.0177(3) 0.0046(3) -0.0090(3) -0.0019(3)
S(8) 0.0178(3) 0.0150(3) 0.0180(3) 0.0020(2) 0.0007(3) -0.0001(2)
O(1) 0.0149(9) 0.0106(9) 0.0133(9) -0.0014(7) -0.0017(8) 0.0017(7)
O(2) 0.0142(10) 0.0227(11) 0.0170(10) 0.0010(9) -0.0036(9) -0.0077(9)
O(3) 0.0191(11) 0.0161(11) 0.0169(11) -0.0064(8) -0.0005(9) 0.0015(9)
O(4) 0.0171(11) 0.0176(11) 0.0129(10) 0.0032(9) 0.0029(9) 0.0020(9)
O(5) 0.0179(10) 0.0114(9) 0.0136(9) -0.0030(8) -0.0021(8) 0.0017(7)
O(6) 0.0164(10) 0.0191(11) 0.0182(10) 0.0013(8) -0.0066(9) -0.0055(8)
O(7) 0.0155(10) 0.0175(10) 0.0176(10) -0.0011(8) 0.0029(9) -0.0010(8)
O(8) 0.0186(10) 0.0168(10) 0.0141(10) 0.0029(9) 0.0033(8) 0.0040(8)
O(9) 0.0513(16) 0.0240(13) 0.0207(12) -0.0158(12) -0.0035(11) 0.0069(10)
O(10) 0.061(2) 0.0260(14) 0.0250(14) -0.0004(15) 0.0161(14) 0.0045(11)
O(11) 0.0486(16) 0.0243(14) 0.0250(12) -0.0141(12) -0.0009(11) 0.0073(10)
O(12) 0.0415(15) 0.0274(13) 0.0406(15) 0.0046(12) 0.0175(12) 0.0063(11)
C(1) 0.0133(13) 0.0171(14) 0.0173(14) -0.0045(11) 0.0000(11) 0.0038(11)
C(2) 0.0131(13) 0.0145(14) 0.0263(16) -0.0001(11) -0.0005(12) 0.0023(12)
C(3) 0.0134(14) 0.0152(14) 0.0251(16) -0.0019(11) -0.0019(12) -0.0040(12)
C(4) 0.0098(13) 0.0175(14) 0.0148(14) -0.0026(11) -0.0021(11) 0.0034(11)
C(5) 0.0060(12) 0.0150(14) 0.0164(14) -0.0021(10) -0.0024(10) 0.0026(11)
C(6) 0.0085(12) 0.0162(14) 0.0135(13) -0.0022(11) 0.0025(10) 0.0004(11)
C(7) 0.0272(16) 0.0202(15) 0.0149(14) -0.0028(13) 0.0032(12) -0.0040(12)
C(8) 0.0356(19) 0.0269(17) 0.0201(16) -0.0055(15) -0.0076(14) -0.0070(13)
C(9) 0.0256(16) 0.0257(17) 0.0203(15) -0.0045(14) -0.0081(13) -0.0024(13)
C(10) 0.0161(14) 0.0171(15) 0.0187(15) 0.0004(12) 0.0000(12) -0.0007(12)
C(11) 0.0210(15) 0.0153(14) 0.0121(13) -0.0057(12) -0.0043(12) 0.0019(11)
C(12) 0.0163(14) 0.0162(14) 0.0129(13) -0.0034(11) -0.0014(11) 0.0022(11)
C(13) 0.0107(13) 0.0186(15) 0.0348(18) -0.0013(12) -0.0028(13) -0.0081(13)
C(14) 0.0154(15) 0.0151(15) 0.042(2) -0.0031(12) 0.0001(14) -0.0002(14)
C(15) 0.0117(13) 0.0205(15) 0.0253(16) -0.0002(12) 0.0022(12) 0.0045(13)
C(16) 0.0076(12) 0.0169(14) 0.0227(15) 0.0007(11) -0.0006(11) -0.0014(12)
C(17) 0.0110(13) 0.0152(14) 0.0205(15) -0.0005(11) -0.0019(11) 0.0014(12)
C(18) 0.0122(13) 0.0190(15) 0.0252(16) 0.0004(12) -0.0052(12) -0.0012(12)
C(19) 0.0190(15) 0.0216(15) 0.0150(14) -0.0046(12) 0.0045(12) -0.0013(12)
C(20) 0.0286(16) 0.0259(17) 0.0142(14) -0.0094(14) -0.0023(13) 0.0052(12)
C(21) 0.0203(15) 0.0188(15) 0.0159(14) -0.0060(12) -0.0060(12) 0.0027(12)
C(22) 0.0170(14) 0.0144(14) 0.0147(14) -0.0047(11) -0.0005(11) -0.0017(11)
C(23) 0.0173(14) 0.0144(14) 0.0107(13) -0.0030(11) -0.0019(11) -0.0012(11)
C(24) 0.0176(14) 0.0139(14) 0.0161(14) -0.0022(11) -0.0031(12) -0.0002(11)
C(25) 0.0159(14) 0.0200(15) 0.0160(14) -0.0050(12) -0.0025(12) 0.0038(12)
C(26) 0.0156(14) 0.0112(14) 0.0270(16) -0.0023(11) -0.0041(12) 0.0032(12)
C(27) 0.0140(13) 0.0169(14) 0.0193(15) -0.0036(11) -0.0036(12) -0.0013(12)
C(28) 0.0098(12) 0.0184(14) 0.0126(13) -0.0006(11) -0.0008(11) 0.0002(11)
C(29) 0.0078(12) 0.0146(14) 0.0183(14) -0.0040(10) -0.0046(11) 0.0015(11)
C(30) 0.0089(12) 0.0170(14) 0.0147(13) -0.0019(11) 0.0003(11) -0.0015(11)
C(31) 0.0190(15) 0.0188(15) 0.0195(15) -0.0039(12) 0.0045(12) -0.0014(12)
C(32) 0.0261(16) 0.0262(17) 0.0171(15) -0.0050(14) -0.0005(13) -0.0051(13)
C(33) 0.0225(15) 0.0262(16) 0.0161(14) -0.0044(13) -0.0062(12) -0.0002(12)
C(34) 0.0193(14) 0.0187(15) 0.0146(14) -0.0024(12) -0.0018(12) 0.0017(11)
C(35) 0.0216(15) 0.0147(14) 0.0103(13) -0.0063(12) 0.0000(11) 0.0010(11)
C(36) 0.0175(14) 0.0141(14) 0.0137(13) -0.0047(11) -0.0014(11) 0.0008(11)
C(37) 0.0156(14) 0.0216(16) 0.0323(18) 0.0007(12) -0.0088(13) -0.0069(14)
C(38) 0.0189(15) 0.0190(16) 0.042(2) -0.0069(13) -0.0082(14) -0.0000(14)
C(39) 0.0104(13) 0.0219(16) 0.0307(17) 0.0002(12) 0.0003(12) 0.0027(13)
C(40) 0.0126(13) 0.0173(15) 0.0189(14) 0.0019(11) -0.0020(11) 0.0003(12)
C(41) 0.0115(13) 0.0130(14) 0.0226(15) 0.0012(11) -0.0044(12) 0.0016(12)
C(42) 0.0140(14) 0.0209(16) 0.0244(16) 0.0018(12) -0.0092(12) -0.0017(13)
C(43) 0.0190(15) 0.0185(15) 0.0191(15) -0.0017(12) 0.0044(12) -0.0029(12)
C(44) 0.0347(18) 0.0235(16) 0.0125(14) -0.0105(14) 0.0018(13) 0.0019(12)
C(45) 0.0291(16) 0.0184(15) 0.0139(14) -0.0065(13) -0.0035(13) 0.0024(12)
C(46) 0.0182(14) 0.0135(14) 0.0144(13) -0.0027(11) -0.0011(11) -0.0019(11)
C(47) 0.0247(15) 0.0108(13) 0.0132(14) -0.0054(12) -0.0001(12) -0.0017(11)
C(48) 0.0227(15) 0.0126(14) 0.0151(14) -0.0005(12) -0.0008(12) -0.0011(11)
C(49) 0.046(2) 0.040(2) 0.0220(17) -0.0126(18) 0.0037(16) 0.0007(15)
C(50) 0.050(2) 0.041(2) 0.032(2) -0.0124(19) -0.0009(18) 0.0001(17)
C(51) 0.039(2) 0.037(2) 0.0320(19) -0.0060(17) 0.0033(16) -0.0001(16)
C(52) 0.046(2) 0.047(2) 0.036(2) -0.0099(19) -0.0017(18) -0.0009(18)

loop_
_atom_type_symbol
_atom_type_description
_atom_type_scat_dispersion_real
_atom_type_scat_dispersion_imag
_atom_type_scat_source
H H 0.000 0.000
;
International Tables for Crystallography
(1992, Vol. C, Table 6.1.1.4)
;
O O 0.011 0.006
;
International Tables for Crystallography
(1992, Vol. C, Tables 4.2.6.8 and 6.1.1.4)
;
S S 0.125 0.123
;
International Tables for Crystallography
(1992, Vol. C, Tables 4.2.6.8 and 6.1.1.4)
;
Rb Rb -0.939 2.968
;
International Tables for Crystallography
(1992, Vol. C, Tables 4.2.6.8 and 6.1.1.4)
;
C C 0.003 0.002
;
International Tables for Crystallography
(1992, Vol. C, Tables 4.2.6.8 and 6.1.1.4)
;

loop_
_geom_angle_atom_site_label_1
_geom_angle_atom_site_label_2
_geom_angle_atom_site_label_3
_geom_angle
_geom_angle_publ_flag
_geom_angle_site_symmetry_1
_geom_angle_site_symmetry_3
S(1) Rb(1) S(4) 161.824(18) yes . 2_676
S(1) Rb(1) O(1) 54.82(4) yes . .
S(1) Rb(1) O(3) 114.27(5) yes . 2_676
S(1) Rb(1) O(4) 139.15(4) yes . 2_676
S(1) Rb(1) O(9) 113.31(5) yes . .
S(1) Rb(1) O(10) 66.17(6) yes . .
S(1) Rb(1) C(16) 81.67(5) yes . 1_655
S(4) Rb(1) O(1) 136.70(4) yes 2_676 .
S(4) Rb(1) O(3) 55.75(4) yes 2_676 2_676
S(4) Rb(1) O(4) 53.81(4) yes 2_676 2_676
S(4) Rb(1) O(9) 79.18(5) yes 2_676 .
S(4) Rb(1) O(10) 111.68(6) yes 2_676 .
S(4) Rb(1) C(16) 80.27(5) yes 2_676 1_655
O(1) Rb(1) O(3) 167.21(6) yes . 2_676
O(1) Rb(1) O(4) 119.48(6) yes . 2_676
O(1) Rb(1) O(9) 58.61(6) yes . .
O(1) Rb(1) O(10) 108.78(8) yes . .
O(1) Rb(1) C(16) 114.91(6) yes . 1_655
O(3) Rb(1) O(4) 63.08(6) yes 2_676 2_676
O(3) Rb(1) O(9) 132.28(7) yes 2_676 .
O(3) Rb(1) O(10) 58.53(8) yes 2_676 .
O(3) Rb(1) C(16) 66.19(6) yes 2_676 1_655
O(4) Rb(1) O(9) 78.76(6) yes 2_676 .
O(4) Rb(1) O(10) 81.94(6) yes 2_676 .
O(4) Rb(1) C(16) 124.74(6) yes 2_676 1_655
O(9) Rb(1) O(10) 145.13(8) yes . .
O(9) Rb(1) C(16) 125.04(6) yes . 1_655
O(10) Rb(1) C(16) 89.81(8) yes . 1_655
S(5) Rb(2) S(8) 160.442(18) yes . 2_777
S(5) Rb(2) O(5) 55.55(3) yes . .
S(5) Rb(2) O(7) 118.79(4) yes . 2_777
S(5) Rb(2) O(8) 143.56(4) yes . 2_777
S(5) Rb(2) O(11) 109.94(5) yes . .
S(5) Rb(2) O(12) 68.45(5) yes . .
S(8) Rb(2) O(5) 130.13(3) yes 2_777 .
S(8) Rb(2) O(7) 55.88(4) yes 2_777 2_777
S(8) Rb(2) O(8) 54.80(4) yes 2_777 2_777
S(8) Rb(2) O(11) 77.91(5) yes 2_777 .
S(8) Rb(2) O(12) 114.63(6) yes 2_777 .
O(5) Rb(2) O(7) 173.98(5) yes . 2_777
O(5) Rb(2) O(8) 117.17(5) yes . 2_777
O(5) Rb(2) O(11) 54.46(6) yes . .
O(5) Rb(2) O(12) 113.90(7) yes . .
O(7) Rb(2) O(8) 65.74(6) yes 2_777 2_777
O(7) Rb(2) O(11) 131.27(7) yes 2_777 .
O(7) Rb(2) O(12) 60.36(7) yes 2_777 .
O(8) Rb(2) O(11) 75.91(6) yes 2_777 .
O(8) Rb(2) O(12) 87.82(6) yes 2_777 .
O(11) Rb(2) O(12) 148.26(7) yes . .
Rb(1) S(1) C(6) 94.99(9) yes . .
Rb(1) S(1) C(22) 113.31(9) yes . .
C(6) S(1) C(22) 105.21(13) yes . .
C(4) S(2) C(12) 107.05(13) yes . .
C(10) S(3) C(18) 103.91(13) yes . .
Rb(1) S(4) C(16) 102.41(9) yes 2_676 .
Rb(1) S(4) C(24) 99.28(10) yes 2_676 .
C(16) S(4) C(24) 100.97(13) yes . .
Rb(2) S(5) C(30) 99.77(9) yes . .
Rb(2) S(5) C(46) 110.18(9) yes . .
C(30) S(5) C(46) 103.98(13) yes . .
C(28) S(6) C(36) 107.05(13) yes . .
C(34) S(7) C(42) 104.31(13) yes . .
Rb(2) S(8) C(40) 103.45(10) yes 2_777 .
Rb(2) S(8) C(48) 99.32(10) yes 2_777 .
C(40) S(8) C(48) 101.65(13) yes . .
Rb(1) O(1) C(5) 119.87(16) yes . .
Rb(1) O(3) C(17) 140.79(19) yes 2_676 .
Rb(1) O(4) C(23) 123.20(16) yes 2_676 .
Rb(2) O(5) C(29) 121.59(17) yes . .
Rb(2) O(7) C(41) 140.05(18) yes 2_777 .
Rb(2) O(8) C(47) 125.41(15) yes 2_777 .
Rb(1) O(9) C(49) 132.4(2) yes . .
Rb(1) O(10) C(50) 132.3(2) yes . .
Rb(2) O(11) C(51) 126.1(2) yes . .
Rb(2) O(12) C(52) 137.8(2) yes . .
C(2) C(1) C(6) 121.1(2) yes . .
C(1) C(2) C(3) 119.3(2) yes . .
C(2) C(3) C(4) 120.3(2) yes . .
S(2) C(4) C(3) 120.0(2) yes . .
S(2) C(4) C(5) 118.2(2) yes . .
C(3) C(4) C(5) 121.4(2) yes . .
O(1) C(5) C(4) 121.4(2) yes . .
O(1) C(5) C(6) 121.4(2) yes . .
C(4) C(5) C(6) 117.2(2) yes . .
S(1) C(6) C(1) 120.4(2) yes . .
S(1) C(6) C(5) 118.8(2) yes . .
C(1) C(6) C(5) 120.5(2) yes . .
C(8) C(7) C(12) 120.2(2) yes . .
C(7) C(8) C(9) 119.6(3) yes . .
C(8) C(9) C(10) 121.1(3) yes . .
S(3) C(10) C(9) 118.8(2) yes . .
S(3) C(10) C(11) 121.1(2) yes . .
C(9) C(10) C(11) 119.7(2) yes . .
O(2) C(11) C(10) 116.2(2) yes . .
O(2) C(11) C(12) 124.9(2) yes . .
C(10) C(11) C(12) 119.0(2) yes . .
S(2) C(12) C(7) 116.6(2) yes . .
S(2) C(12) C(11) 122.4(2) yes . .
C(7) C(12) C(11) 120.5(2) yes . .
C(14) C(13) C(18) 121.4(3) yes . .
C(13) C(14) C(15) 119.6(3) yes . .
C(14) C(15) C(16) 120.5(2) yes . .
Rb(1) C(16) S(4) 107.18(10) yes 1_455 .
Rb(1) C(16) C(15) 81.25(16) yes 1_455 .
Rb(1) C(16) C(17) 81.14(16) yes 1_455 .
S(4) C(16) C(15) 119.4(2) yes . .
S(4) C(16) C(17) 120.8(2) yes . .
C(15) C(16) C(17) 119.7(2) yes . .
O(3) C(17) C(16) 119.1(2) yes . .
O(3) C(17) C(18) 121.2(2) yes . .
C(16) C(17) C(18) 119.8(2) yes . .
S(3) C(18) C(13) 121.2(2) yes . .
S(3) C(18) C(17) 119.8(2) yes . .
C(13) C(18) C(17) 119.0(2) yes . .
C(20) C(19) C(24) 120.4(2) yes . .
C(19) C(20) C(21) 119.6(2) yes . .
C(20) C(21) C(22) 121.3(2) yes . .
S(1) C(22) C(21) 118.1(2) yes . .
S(1) C(22) C(23) 122.1(2) yes . .
C(21) C(22) C(23) 119.6(2) yes . .
O(4) C(23) C(22) 123.1(2) yes . .
O(4) C(23) C(24) 118.1(2) yes . .
C(22) C(23) C(24) 118.8(2) yes . .
S(4) C(24) C(19) 118.5(2) yes . .
S(4) C(24) C(23) 121.2(2) yes . .
C(19) C(24) C(23) 120.1(2) yes . .
C(26) C(25) C(30) 121.3(2) yes . .
C(25) C(26) C(27) 118.9(2) yes . .
C(26) C(27) C(28) 120.8(2) yes . .
S(6) C(28) C(27) 120.0(2) yes . .
S(6) C(28) C(29) 118.3(2) yes . .
C(27) C(28) C(29) 121.3(2) yes . .
O(5) C(29) C(28) 121.5(2) yes . .
O(5) C(29) C(30) 122.2(2) yes . .
C(28) C(29) C(30) 116.3(2) yes . .
S(5) C(30) C(25) 119.8(2) yes . .
S(5) C(30) C(29) 119.2(2) yes . .
C(25) C(30) C(29) 121.0(2) yes . .
C(32) C(31) C(36) 120.6(2) yes . .
C(31) C(32) C(33) 119.6(2) yes . .
C(32) C(33) C(34) 120.5(2) yes . .
S(7) C(34) C(33) 118.5(2) yes . .
S(7) C(34) C(35) 120.4(2) yes . .
C(33) C(34) C(35) 120.8(2) yes . .
O(6) C(35) C(34) 117.5(2) yes . .
O(6) C(35) C(36) 124.4(2) yes . .
C(34) C(35) C(36) 118.1(2) yes . .
S(6) C(36) C(31) 117.8(2) yes . .
S(6) C(36) C(35) 121.4(2) yes . .
C(31) C(36) C(35) 120.3(2) yes . .
C(38) C(37) C(42) 121.1(3) yes . .
C(37) C(38) C(39) 119.1(3) yes . .
C(38) C(39) C(40) 121.3(2) yes . .
S(8) C(40) C(39) 119.8(2) yes . .
S(8) C(40) C(41) 120.9(2) yes . .
C(39) C(40) C(41) 119.3(2) yes . .
O(7) C(41) C(40) 118.3(2) yes . .
O(7) C(41) C(42) 122.3(2) yes . .
C(40) C(41) C(42) 119.4(2) yes . .
S(7) C(42) C(37) 121.1(2) yes . .
S(7) C(42) C(41) 118.9(2) yes . .
C(37) C(42) C(41) 119.7(2) yes . .
C(44) C(43) C(48) 120.6(2) yes . .
C(43) C(44) C(45) 119.7(2) yes . .
C(44) C(45) C(46) 120.1(2) yes . .
S(5) C(46) C(45) 117.7(2) yes . .
S(5) C(46) C(47) 121.3(2) yes . .
C(45) C(46) C(47) 121.0(2) yes . .
O(8) C(47) C(46) 123.4(2) yes . .
O(8) C(47) C(48) 118.3(2) yes . .
C(46) C(47) C(48) 118.2(2) yes . .
S(8) C(48) C(43) 118.6(2) yes . .
S(8) C(48) C(47) 120.9(2) yes . .
C(43) C(48) C(47) 120.4(2) yes . .
C(11) O(2) H(37) 120.6 no . .
Rb(1) O(3) H(38) 100.2 no 2_676 .
C(17) O(3) H(38) 113.0 no . .
Rb(1) O(4) H(39) 121.0 no 2_676 .
C(23) O(4) H(39) 112.7 no . .
C(35) O(6) H(42) 115.4 no . .
Rb(2) O(7) H(43) 102.9 no 2_777 .
C(41) O(7) H(43) 108.3 no . .
Rb(2) O(8) H(44) 116.0 no 2_777 .
C(47) O(8) H(44) 116.3 no . .
Rb(1) O(9) H(40) 89.6 no . .
C(49) O(9) H(40) 112.4 no . .
Rb(1) O(10) H(41) 104.2 no . .
C(50) O(10) H(41) 116.0 no . .
Rb(2) O(11) H(45) 87.7 no . .
C(51) O(11) H(45) 111.5 no . .
Rb(2) O(12) H(46) 108.2 no . .
C(52) O(12) H(46) 108.0 no . .
C(2) C(1) H(1) 119.5 no . .
C(6) C(1) H(1) 119.5 no . .
C(1) C(2) H(2) 120.3 no . .
C(3) C(2) H(2) 120.4 no . .
C(2) C(3) H(3) 119.8 no . .
C(4) C(3) H(3) 119.8 no . .
C(8) C(7) H(4) 119.9 no . .
C(12) C(7) H(4) 119.9 no . .
C(7) C(8) H(5) 120.2 no . .
C(9) C(8) H(5) 120.2 no . .
C(8) C(9) H(6) 119.5 no . .
C(10) C(9) H(6) 119.5 no . .
C(14) C(13) H(7) 119.3 no . .
C(18) C(13) H(7) 119.3 no . .
C(13) C(14) H(8) 120.2 no . .
C(15) C(14) H(8) 120.2 no . .
C(14) C(15) H(9) 119.8 no . .
C(16) C(15) H(9) 119.7 no . .
C(20) C(19) H(10) 119.8 no . .
C(24) C(19) H(10) 119.8 no . .
C(19) C(20) H(11) 120.2 no . .
C(21) C(20) H(11) 120.2 no . .
C(20) C(21) H(12) 119.3 no . .
C(22) C(21) H(12) 119.3 no . .
C(26) C(25) H(13) 119.4 no . .
C(30) C(25) H(13) 119.4 no . .
C(25) C(26) H(14) 120.5 no . .
C(27) C(26) H(14) 120.6 no . .
C(26) C(27) H(15) 119.6 no . .
C(28) C(27) H(15) 119.6 no . .
C(32) C(31) H(16) 119.7 no . .
C(36) C(31) H(16) 119.7 no . .
C(31) C(32) H(17) 120.2 no . .
C(33) C(32) H(17) 120.2 no . .
C(32) C(33) H(18) 119.7 no . .
C(34) C(33) H(18) 119.7 no . .
C(38) C(37) H(19) 119.4 no . .
C(42) C(37) H(19) 119.4 no . .
C(37) C(38) H(20) 120.4 no . .
C(39) C(38) H(20) 120.4 no . .
C(38) C(39) H(21) 119.4 no . .
C(40) C(39) H(21) 119.3 no . .
C(44) C(43) H(22) 119.7 no . .
C(48) C(43) H(22) 119.7 no . .
C(43) C(44) H(23) 120.2 no . .
C(45) C(44) H(23) 120.2 no . .
C(44) C(45) H(24) 119.9 no . .
C(46) C(45) H(24) 119.9 no . .
O(9) C(49) H(25) 109.5 no . .
O(9) C(49) H(26) 109.5 no . .
O(9) C(49) H(27) 109.5 no . .
H(25) C(49) H(26) 109.5 no . .
H(25) C(49) H(27) 109.5 no . .
H(26) C(49) H(27) 109.5 no . .
O(10) C(50) H(28) 109.5 no . .
O(10) C(50) H(29) 109.5 no . .
O(10) C(50) H(30) 109.5 no . .
H(28) C(50) H(29) 109.5 no . .
H(28) C(50) H(30) 109.5 no . .
H(29) C(50) H(30) 109.5 no . .
O(11) C(51) H(31) 109.5 no . .
O(11) C(51) H(32) 109.5 no . .
O(11) C(51) H(33) 109.5 no . .
H(31) C(51) H(32) 109.5 no . .
H(31) C(51) H(33) 109.5 no . .
H(32) C(51) H(33) 109.5 no . .
O(12) C(52) H(34) 109.5 no . .
O(12) C(52) H(35) 109.5 no . .
O(12) C(52) H(36) 109.5 no . .
H(34) C(52) H(35) 109.5 no . .
H(34) C(52) H(36) 109.5 no . .
H(35) C(52) H(36) 109.5 no . .

loop_
_geom_bond_atom_site_label_1
_geom_bond_atom_site_label_2
_geom_bond_distance
_geom_bond_publ_flag
_geom_bond_site_symmetry_2
Rb(1) S(1) 3.5521(7) yes .
Rb(1) S(4) 3.4709(8) yes 2_676
Rb(1) O(1) 2.857(2) yes .
Rb(1) O(3) 2.789(2) yes 2_676
Rb(1) O(4) 3.042(2) yes 2_676
Rb(1) O(9) 2.924(2) yes .
Rb(1) O(10) 2.909(2) yes .
Rb(1) C(16) 3.503(2) yes 1_655
Rb(2) S(5) 3.4613(8) yes .
Rb(2) S(8) 3.4410(8) yes 2_777
Rb(2) O(5) 2.984(2) yes .
Rb(2) O(7) 2.819(2) yes 2_777
Rb(2) O(8) 2.954(2) yes 2_777
Rb(2) O(11) 2.973(2) yes .
Rb(2) O(12) 2.904(2) yes .
S(1) C(6) 1.783(3) yes .
S(1) C(22) 1.779(2) yes .
S(2) C(4) 1.777(2) yes .
S(2) C(12) 1.791(3) yes .
S(3) C(10) 1.774(2) yes .
S(3) C(18) 1.780(3) yes .
S(4) C(16) 1.794(3) yes .
S(4) C(24) 1.777(2) yes .
S(5) C(30) 1.788(2) yes .
S(5) C(46) 1.789(2) yes .
S(6) C(28) 1.780(2) yes .
S(6) C(36) 1.782(3) yes .
S(7) C(34) 1.779(2) yes .
S(7) C(42) 1.777(3) yes .
S(8) C(40) 1.788(3) yes .
S(8) C(48) 1.775(2) yes .
O(1) C(5) 1.324(3) yes .
O(2) C(11) 1.342(3) yes .
O(3) C(17) 1.353(3) yes .
O(4) C(23) 1.344(3) yes .
O(5) C(29) 1.322(3) yes .
O(6) C(35) 1.346(3) yes .
O(7) C(41) 1.347(3) yes .
O(8) C(47) 1.344(3) yes .
O(9) C(49) 1.426(4) yes .
O(10) C(50) 1.406(4) yes .
O(11) C(51) 1.427(4) yes .
O(12) C(52) 1.401(4) yes .
C(1) C(2) 1.395(4) yes .
C(1) C(6) 1.385(4) yes .
C(2) C(3) 1.382(4) yes .
C(3) C(4) 1.391(4) yes .
C(4) C(5) 1.411(4) yes .
C(5) C(6) 1.418(4) yes .
C(7) C(8) 1.386(4) yes .
C(7) C(12) 1.408(4) yes .
C(8) C(9) 1.376(4) yes .
C(9) C(10) 1.400(4) yes .
C(10) C(11) 1.408(4) yes .
C(11) C(12) 1.387(3) yes .
C(13) C(14) 1.370(4) yes .
C(13) C(18) 1.389(4) yes .
C(14) C(15) 1.395(4) yes .
C(15) C(16) 1.391(4) yes .
C(16) C(17) 1.390(4) yes .
C(17) C(18) 1.415(4) yes .
C(19) C(20) 1.388(4) yes .
C(19) C(24) 1.393(4) yes .
C(20) C(21) 1.372(4) yes .
C(21) C(22) 1.385(4) yes .
C(22) C(23) 1.411(3) yes .
C(23) C(24) 1.399(3) yes .
C(25) C(26) 1.381(4) yes .
C(25) C(30) 1.383(4) yes .
C(26) C(27) 1.382(4) yes .
C(27) C(28) 1.385(4) yes .
C(28) C(29) 1.419(3) yes .
C(29) C(30) 1.414(4) yes .
C(31) C(32) 1.386(4) yes .
C(31) C(36) 1.395(4) yes .
C(32) C(33) 1.379(4) yes .
C(33) C(34) 1.388(4) yes .
C(34) C(35) 1.406(4) yes .
C(35) C(36) 1.402(3) yes .
C(37) C(38) 1.381(4) yes .
C(37) C(42) 1.389(4) yes .
C(38) C(39) 1.386(4) yes .
C(39) C(40) 1.391(4) yes .
C(40) C(41) 1.406(4) yes .
C(41) C(42) 1.403(4) yes .
C(43) C(44) 1.380(4) yes .
C(43) C(48) 1.389(4) yes .
C(44) C(45) 1.391(4) yes .
C(45) C(46) 1.385(4) yes .
C(46) C(47) 1.399(3) yes .
C(47) C(48) 1.405(4) yes .
O(2) H(37) 0.770 no .
O(3) H(38) 0.715 no .
O(4) H(39) 0.674 no .
O(6) H(42) 0.785 no .
O(7) H(43) 0.809 no .
O(8) H(44) 0.850 no .
O(9) H(40) 0.775 no .
O(10) H(41) 0.666 no .
O(11) H(45) 0.772 no .
O(12) H(46) 0.867 no .
C(1) H(1) 0.950 no .
C(2) H(2) 0.950 no .
C(3) H(3) 0.950 no .
C(7) H(4) 0.950 no .
C(8) H(5) 0.950 no .
C(9) H(6) 0.950 no .
C(13) H(7) 0.950 no .
C(14) H(8) 0.950 no .
C(15) H(9) 0.950 no .
C(19) H(10) 0.950 no .
C(20) H(11) 0.950 no .
C(21) H(12) 0.950 no .
C(25) H(13) 0.950 no .
C(26) H(14) 0.950 no .
C(27) H(15) 0.950 no .
C(31) H(16) 0.950 no .
C(32) H(17) 0.950 no .
C(33) H(18) 0.950 no .
C(37) H(19) 0.950 no .
C(38) H(20) 0.950 no .
C(39) H(21) 0.950 no .
C(43) H(22) 0.950 no .
C(44) H(23) 0.950 no .
C(45) H(24) 0.950 no .
C(49) H(25) 0.980 no .
C(49) H(26) 0.980 no .
C(49) H(27) 0.980 no .
C(50) H(28) 0.980 no .
C(50) H(29) 0.980 no .
C(50) H(30) 0.980 no .
C(51) H(31) 0.980 no .
C(51) H(32) 0.980 no .
C(51) H(33) 0.980 no .
C(52) H(34) 0.980 no .
C(52) H(35) 0.980 no .
C(52) H(36) 0.980 no .

loop_
_geom_contact_atom_site_label_1
_geom_contact_atom_site_label_2
_geom_contact_distance
_geom_contact_site_symmetry_2
S(4) O(3) 3.140(2) 2_576
S(6) C(37) 3.571(3) 1_655
S(6) C(38) 3.526(3) 1_655
S(7) C(50) 3.516(3) .
S(8) S(8) 3.2975(9) 2_677
S(8) O(7) 3.394(2) 2_677
O(3) S(4) 3.140(2) 2_576
O(3) C(16) 3.488(3) 2_576
O(7) S(8) 3.394(2) 2_677
C(1) C(3) 3.502(4) 2_666
C(1) C(4) 3.593(4) 2_666
C(2) C(5) 3.544(4) 2_666
C(2) C(6) 3.549(4) 2_666
C(2) C(14) 3.415(4) 2_666
C(2) C(15) 3.500(3) 2_666
C(3) C(1) 3.502(4) 2_666
C(3) C(22) 3.578(4) 2_666
C(4) C(1) 3.593(4) 2_666
C(5) C(2) 3.544(4) 2_666
C(6) C(2) 3.549(4) 2_666
C(8) C(33) 3.568(5) 2_666
C(14) C(2) 3.415(4) 2_666
C(15) C(2) 3.500(3) 2_666
C(16) O(3) 3.488(3) 2_576
C(20) C(31) 3.476(4) 1_455
C(22) C(3) 3.578(4) 2_666
C(25) C(27) 3.467(4) 2_767
C(26) C(29) 3.535(4) 2_767
C(26) C(30) 3.600(4) 2_767
C(26) C(37) 3.546(4) 2_767
C(26) C(38) 3.349(4) 2_767
C(26) C(39) 3.437(3) 2_767
C(27) C(25) 3.467(4) 2_767
C(27) C(46) 3.573(4) 2_767
C(28) C(38) 3.457(4) 1_655
C(29) C(26) 3.535(4) 2_767
C(29) C(38) 3.595(4) 1_655
C(30) C(26) 3.600(4) 2_767
C(31) C(20) 3.476(4) 1_655
C(31) C(45) 3.516(4) 2_767
C(33) C(8) 3.568(5) 2_666
C(37) S(6) 3.571(3) 1_455
C(37) C(26) 3.546(4) 2_767
C(38) S(6) 3.526(3) 1_455
C(38) C(26) 3.349(4) 2_767
C(38) C(28) 3.457(4) 1_455
C(38) C(29) 3.595(4) 1_455
C(39) C(26) 3.437(3) 2_767
C(45) C(31) 3.516(4) 2_767
C(46) C(27) 3.573(4) 2_767
C(50) S(7) 3.516(3) .
Rb(2) H(21) 3.397 1_655
S(1) H(18) 3.296 .
S(2) H(16) 3.087 2_766
S(2) H(23) 2.787 1_554
S(3) H(34) 3.368 1_454
S(3) H(36) 3.358 1_454
S(4) H(38) 3.251 2_576
S(5) H(6) 3.348 1_656
S(6) H(4) 3.583 2_766
S(6) H(11) 2.661 1_655
S(6) H(19) 3.243 1_655
S(6) H(20) 3.197 1_655
S(7) H(12) 3.407 .
S(7) H(28) 3.000 .
S(7) H(29) 3.547 .
S(7) H(30) 3.450 .
S(7) H(33) 3.308 1_455
O(1) H(2) 3.532 2_666
O(2) H(1) 3.430 2_666
O(2) H(2) 3.055 2_666
O(4) H(2) 3.167 2_666
O(5) H(14) 3.500 2_767
O(6) H(13) 3.361 2_767
O(6) H(14) 2.916 2_767
O(7) H(33) 3.430 1_455
O(8) H(14) 3.164 2_767
C(3) H(1) 3.595 2_666
C(4) H(1) 3.498 2_666
C(5) H(2) 3.374 2_666
C(6) H(2) 3.580 2_666
C(7) H(12) 3.057 2_666
C(7) H(16) 3.569 2_766
C(7) H(23) 3.000 1_554
C(8) H(12) 3.500 2_666
C(8) H(18) 3.266 2_666
C(8) H(19) 3.419 2_666
C(9) H(17) 3.391 2_666
C(9) H(18) 3.589 2_666
C(9) H(24) 3.419 1_454
C(9) H(36) 3.552 1_454
C(10) H(1) 3.418 2_666
C(10) H(36) 3.542 1_454
C(11) H(1) 3.039 2_666
C(12) H(1) 3.171 2_666
C(12) H(23) 3.048 1_554
C(13) H(1) 3.560 2_666
C(13) H(2) 3.207 2_666
C(14) H(2) 3.081 2_666
C(14) H(8) 3.439 2_566
C(15) H(2) 2.992 2_666
C(16) H(2) 3.010 2_666
C(17) H(2) 3.114 2_666
C(18) H(2) 3.224 2_666
C(19) H(3) 3.162 2_666
C(19) H(32) 3.168 1_455
C(20) H(3) 3.080 2_666
C(20) H(4) 3.409 2_666
C(20) H(16) 3.396 1_455
C(20) H(32) 2.836 1_455
C(21) H(3) 2.965 2_666
C(21) H(4) 3.268 2_666
C(21) H(18) 3.527 .
C(22) H(3) 2.962 2_666
C(23) H(2) 3.186 2_666
C(23) H(3) 3.105 2_666
C(24) H(2) 3.545 2_666
C(24) H(3) 3.175 2_666
C(27) H(20) 3.121 1_655
C(28) H(13) 3.571 2_767
C(28) H(20) 2.821 1_655
C(29) H(14) 3.307 2_767
C(29) H(20) 3.147 1_655
C(30) H(14) 3.578 2_767
C(30) H(20) 3.569 1_655
C(31) H(10) 3.401 1_655
C(31) H(11) 2.966 1_655
C(31) H(23) 3.593 2_767
C(31) H(24) 2.889 2_767
C(32) H(6) 3.210 2_666
C(32) H(10) 3.502 1_655
C(32) H(24) 3.285 2_767
C(33) H(5) 3.267 2_666
C(33) H(6) 3.598 2_666
C(33) H(12) 3.540 .
C(34) H(13) 3.303 2_767
C(35) H(10) 3.509 1_655
C(35) H(13) 2.978 2_767
C(35) H(14) 3.510 2_767
C(36) H(10) 3.404 1_655
C(36) H(11) 2.878 1_655
C(36) H(13) 3.198 2_767
C(36) H(24) 3.598 2_767
C(37) H(5) 3.458 2_666
C(37) H(13) 3.353 2_767
C(37) H(14) 3.190 2_767
C(37) H(33) 3.249 1_455
C(38) H(14) 3.130 2_767
C(39) H(14) 3.024 2_767
C(39) H(15) 3.593 2_767
C(40) H(14) 2.952 2_767
C(40) H(33) 3.469 1_455
C(41) H(14) 2.988 2_767
C(41) H(33) 2.961 1_455
C(42) H(14) 3.122 2_767
C(42) H(33) 2.823 1_455
C(43) H(15) 3.048 2_767
C(43) H(26) 3.201 1_556
C(44) H(4) 3.533 1_556
C(44) H(15) 2.972 2_767
C(44) H(16) 3.204 2_767
C(44) H(26) 2.795 1_556
C(45) H(6) 3.288 1_656
C(45) H(15) 2.888 2_767
C(45) H(16) 3.149 2_767
C(45) H(26) 3.496 1_556
C(46) H(15) 2.907 2_767
C(47) H(14) 3.181 2_767
C(47) H(15) 3.023 2_767
C(48) H(14) 3.507 2_767
C(48) H(15) 3.067 2_767
C(49) H(23) 3.477 1_554
C(49) H(31) 3.053 2_776
C(49) H(32) 3.539 2_776
C(51) H(11) 3.486 1_655
C(51) H(25) 3.154 2_776
C(52) H(29) 3.508 2_777
H(1) O(2) 3.430 2_666
H(1) C(3) 3.595 2_666
H(1) C(4) 3.498 2_666
H(1) C(10) 3.418 2_666
H(1) C(11) 3.039 2_666
H(1) C(12) 3.171 2_666
H(1) C(13) 3.560 2_666
H(1) H(7) 3.548 2_666
H(2) O(1) 3.532 2_666
H(2) O(2) 3.055 2_666
H(2) O(4) 3.167 2_666
H(2) C(5) 3.374 2_666
H(2) C(6) 3.580 2_666
H(2) C(13) 3.207 2_666
H(2) C(14) 3.081 2_666
H(2) C(15) 2.992 2_666
H(2) C(16) 3.010 2_666
H(2) C(17) 3.114 2_666
H(2) C(18) 3.224 2_666
H(2) C(23) 3.186 2_666
H(2) C(24) 3.545 2_666
H(2) H(8) 3.581 2_666
H(2) H(9) 3.476 2_666
H(2) H(37) 3.070 2_666
H(2) H(39) 3.042 2_666
H(3) C(19) 3.162 2_666
H(3) C(20) 3.080 2_666
H(3) C(21) 2.965 2_666
H(3) C(22) 2.962 2_666
H(3) C(23) 3.105 2_666
H(3) C(24) 3.175 2_666
H(3) H(9) 3.496 2_666
H(3) H(12) 3.448 2_666
H(3) H(17) 3.581 2_766
H(4) S(6) 3.583 2_766
H(4) C(20) 3.409 2_666
H(4) C(21) 3.268 2_666
H(4) C(44) 3.533 1_554
H(4) H(11) 3.033 2_666
H(4) H(12) 2.742 2_666
H(4) H(16) 2.780 2_766
H(4) H(19) 3.297 2_666
H(4) H(23) 2.822 1_554
H(5) C(33) 3.267 2_666
H(5) C(37) 3.458 2_666
H(5) H(12) 3.541 2_666
H(5) H(13) 3.206 1_454
H(5) H(18) 3.135 2_666
H(5) H(19) 2.626 2_666
H(6) S(5) 3.348 1_454
H(6) C(32) 3.210 2_666
H(6) C(33) 3.598 2_666
H(6) C(45) 3.288 1_454
H(6) H(17) 3.016 2_666
H(6) H(24) 2.470 1_454
H(6) H(34) 3.408 1_454
H(6) H(36) 3.445 1_454
H(7) H(1) 3.548 2_666
H(7) H(17) 2.937 2_666
H(8) C(14) 3.439 2_566
H(8) H(2) 3.581 2_666
H(8) H(8) 2.836 2_566
H(9) H(2) 3.476 2_666
H(9) H(3) 3.496 2_666
H(9) H(17) 3.403 1_455
H(9) H(18) 3.448 1_455
H(10) C(31) 3.401 1_455
H(10) C(32) 3.502 1_455
H(10) C(35) 3.509 1_455
H(10) C(36) 3.404 1_455
H(10) H(32) 3.171 1_455
H(10) H(35) 3.051 2_677
H(11) S(6) 2.661 1_455
H(11) C(31) 2.966 1_455
H(11) C(36) 2.878 1_455
H(11) C(51) 3.486 1_455
H(11) H(4) 3.033 2_666
H(11) H(16) 2.894 1_455
H(11) H(19) 3.517 .
H(11) H(32) 2.567 1_455
H(12) S(7) 3.407 .
H(12) C(7) 3.057 2_666
H(12) C(8) 3.500 2_666
H(12) C(33) 3.540 .
H(12) H(3) 3.448 2_666
H(12) H(4) 2.742 2_666
H(12) H(5) 3.541 2_666
H(12) H(18) 2.703 .
H(12) H(19) 3.500 .
H(13) O(6) 3.361 2_767
H(13) C(28) 3.571 2_767
H(13) C(34) 3.303 2_767
H(13) C(35) 2.978 2_767
H(13) C(36) 3.198 2_767
H(13) C(37) 3.353 2_767
H(13) H(5) 3.206 1_656
H(13) H(19) 3.338 2_767
H(13) H(42) 3.575 2_767
H(14) O(5) 3.500 2_767
H(14) O(6) 2.916 2_767
H(14) O(8) 3.164 2_767
H(14) C(29) 3.307 2_767
H(14) C(30) 3.578 2_767
H(14) C(35) 3.510 2_767
H(14) C(37) 3.190 2_767
H(14) C(38) 3.130 2_767
H(14) C(39) 3.024 2_767
H(14) C(40) 2.952 2_767
H(14) C(41) 2.988 2_767
H(14) C(42) 3.122 2_767
H(14) C(47) 3.181 2_767
H(14) C(48) 3.507 2_767
H(14) H(21) 3.547 2_767
H(14) H(42) 2.946 2_767
H(14) H(44) 3.078 2_767
H(15) C(39) 3.593 2_767
H(15) C(43) 3.048 2_767
H(15) C(44) 2.972 2_767
H(15) C(45) 2.888 2_767
H(15) C(46) 2.907 2_767
H(15) C(47) 3.023 2_767
H(15) C(48) 3.067 2_767
H(15) H(20) 3.471 1_655
H(15) H(21) 3.487 2_767
H(15) H(23) 3.517 2_767
H(15) H(24) 3.388 2_767
H(16) S(2) 3.087 2_766
H(16) C(7) 3.569 2_766
H(16) C(20) 3.396 1_655
H(16) C(44) 3.204 2_767
H(16) C(45) 3.149 2_767
H(16) H(4) 2.780 2_766
H(16) H(11) 2.894 1_655
H(16) H(23) 2.776 2_767
H(16) H(24) 2.657 2_767
H(17) C(9) 3.391 2_666
H(17) H(3) 3.581 2_766
H(17) H(6) 3.016 2_666
H(17) H(7) 2.937 2_666
H(17) H(9) 3.403 1_655
H(17) H(24) 3.367 2_767
H(18) S(1) 3.296 .
H(18) C(8) 3.266 2_666
H(18) C(9) 3.589 2_666
H(18) C(21) 3.527 .
H(18) H(5) 3.135 2_666
H(18) H(9) 3.448 1_655
H(18) H(12) 2.703 .
H(19) S(6) 3.243 1_455
H(19) C(8) 3.419 2_666
H(19) H(4) 3.297 2_666
H(19) H(5) 2.626 2_666
H(19) H(11) 3.517 .
H(19) H(12) 3.500 .
H(19) H(13) 3.338 2_767
H(20) S(6) 3.197 1_455
H(20) C(27) 3.121 1_455
H(20) C(28) 2.821 1_455
H(20) C(29) 3.147 1_455
H(20) C(30) 3.569 1_455
H(20) H(15) 3.471 1_455
H(20) H(20) 3.039 2_667
H(21) Rb(2) 3.397 1_455
H(21) H(14) 3.547 2_767
H(21) H(15) 3.487 2_767
H(22) H(26) 3.288 1_556
H(23) S(2) 2.787 1_556
H(23) C(7) 3.000 1_556
H(23) C(12) 3.048 1_556
H(23) C(31) 3.593 2_767
H(23) C(49) 3.477 1_556
H(23) H(4) 2.822 1_556
H(23) H(15) 3.517 2_767
H(23) H(16) 2.776 2_767
H(23) H(26) 2.581 1_556
H(24) C(9) 3.419 1_656
H(24) C(31) 2.889 2_767
H(24) C(32) 3.285 2_767
H(24) C(36) 3.598 2_767
H(24) H(6) 2.470 1_656
H(24) H(15) 3.388 2_767
H(24) H(16) 2.657 2_767
H(24) H(17) 3.367 2_767
H(25) C(51) 3.154 2_776
H(25) H(31) 2.682 2_776
H(25) H(32) 2.803 2_776
H(25) H(33) 3.566 2_776
H(26) C(43) 3.201 1_554
H(26) C(44) 2.795 1_554
H(26) C(45) 3.496 1_554
H(26) H(22) 3.288 1_554
H(26) H(23) 2.581 1_554
H(26) H(31) 2.794 2_776
H(27) H(31) 3.190 2_776
H(27) H(34) 2.899 1_554
H(27) H(35) 3.420 1_554
H(28) S(7) 3.000 .
H(29) S(7) 3.547 .
H(29) C(52) 3.508 2_777
H(29) H(35) 3.167 2_777
H(29) H(36) 2.937 2_777
H(30) S(7) 3.450 .
H(30) H(35) 3.198 2_777
H(31) C(49) 3.053 2_776
H(31) H(25) 2.682 2_776
H(31) H(26) 2.794 2_776
H(31) H(27) 3.190 2_776
H(32) C(19) 3.168 1_655
H(32) C(20) 2.836 1_655
H(32) C(49) 3.539 2_776
H(32) H(10) 3.171 1_655
H(32) H(11) 2.567 1_655
H(32) H(25) 2.803 2_776
H(33) S(7) 3.308 1_655
H(33) O(7) 3.430 1_655
H(33) C(37) 3.249 1_655
H(33) C(40) 3.469 1_655
H(33) C(41) 2.961 1_655
H(33) C(42) 2.823 1_655
H(33) H(25) 3.566 2_776
H(34) S(3) 3.368 1_656
H(34) H(6) 3.408 1_656
H(34) H(27) 2.899 1_556
H(35) H(10) 3.051 2_677
H(35) H(27) 3.420 1_556
H(35) H(29) 3.167 2_777
H(35) H(30) 3.198 2_777
H(36) S(3) 3.358 1_656
H(36) C(9) 3.552 1_656
H(36) C(10) 3.542 1_656
H(36) H(6) 3.445 1_656
H(36) H(29) 2.937 2_777
H(37) H(2) 3.070 2_666
H(38) S(4) 3.251 2_576
H(39) H(2) 3.042 2_666
H(42) H(13) 3.575 2_767
H(42) H(14) 2.946 2_767
H(44) H(14) 3.078 2_767

loop_
_geom_torsion_atom_site_label_1
_geom_torsion_atom_site_label_2
_geom_torsion_atom_site_label_3
_geom_torsion_atom_site_label_4
_geom_torsion
_geom_torsion_site_symmetry_1
_geom_torsion_site_symmetry_3
_geom_torsion_site_symmetry_4
S(1) Rb(1) S(4) C(16) -67.95(10) . 2_676 2_676
S(1) Rb(1) S(4) C(24) -171.45(10) . 2_676 2_676
S(4) Rb(1) S(1) C(6) -104.40(10) 2_676 . .
S(4) Rb(1) S(1) C(22) 146.67(11) 2_676 . .
S(1) Rb(1) O(1) C(5) -50.00(17) . . .
O(1) Rb(1) S(1) C(6) 30.62(9) . . .
O(1) Rb(1) S(1) C(22) -78.31(11) . . .
S(1) Rb(1) O(3) C(17) 174.3(2) . 2_676 2_676
O(3) Rb(1) S(1) C(6) -157.09(9) 2_676 . .
O(3) Rb(1) S(1) C(22) 93.97(12) 2_676 . .
S(1) Rb(1) O(4) C(23) -151.90(19) . 2_676 2_676
O(4) Rb(1) S(1) C(6) 126.67(11) 2_676 . .
O(4) Rb(1) S(1) C(22) 17.74(13) 2_676 . .
S(1) Rb(1) O(9) C(49) -143.8(2) . . .
O(9) Rb(1) S(1) C(6) 26.67(10) . . .
O(9) Rb(1) S(1) C(22) -82.26(12) . . .
S(1) Rb(1) O(10) C(50) 45.4(3) . . .
O(10) Rb(1) S(1) C(6) 168.52(11) . . .
O(10) Rb(1) S(1) C(22) 59.58(13) . . .
S(1) Rb(1) C(16) S(4) -98.06(11) . 1_655 1_655
S(1) Rb(1) C(16) C(15) 20.15(17) . 1_655 1_655
S(1) Rb(1) C(16) C(17) 142.30(17) . 1_655 1_655
C(16) Rb(1) S(1) C(6) -97.99(9) 1_655 . .
C(16) Rb(1) S(1) C(22) 153.08(12) 1_655 . .
S(4) Rb(1) O(1) C(5) 111.25(17) 2_676 . .
O(1) Rb(1) S(4) C(16) 169.44(10) . 2_676 2_676
O(1) Rb(1) S(4) C(24) 65.94(11) . 2_676 2_676
S(4) Rb(1) O(3) C(17) 11.8(2) 2_676 2_676 2_676
O(3) Rb(1) S(4) C(16) -6.64(10) 2_676 2_676 2_676
O(3) Rb(1) S(4) C(24) -110.13(11) 2_676 2_676 2_676
S(4) Rb(1) O(4) C(23) 45.6(2) 2_676 2_676 2_676
O(4) Rb(1) S(4) C(16) 72.96(10) 2_676 2_676 2_676
O(4) Rb(1) S(4) C(24) -30.54(11) 2_676 2_676 2_676
S(4) Rb(1) O(9) C(49) 22.4(2) 2_676 . .
O(9) Rb(1) S(4) C(16) 156.87(10) . 2_676 2_676
O(9) Rb(1) S(4) C(24) 53.37(10) . 2_676 2_676
S(4) Rb(1) O(10) C(50) -115.0(3) 2_676 . .
O(10) Rb(1) S(4) C(16) 11.49(11) . 2_676 2_676
O(10) Rb(1) S(4) C(24) -92.00(12) . 2_676 2_676
S(4) Rb(1) C(16) S(4) 79.91(11) 2_676 1_655 1_655
S(4) Rb(1) C(16) C(15) -161.88(18) 2_676 1_655 1_655
S(4) Rb(1) C(16) C(17) -39.73(17) 2_676 1_655 1_655
C(16) Rb(1) S(4) C(16) -74.39(10) 1_655 2_676 2_676
C(16) Rb(1) S(4) C(24) -177.88(10) 1_655 2_676 2_676
O(1) Rb(1) O(3) C(17) -156.0(2) . 2_676 2_676
O(3) Rb(1) O(1) C(5) -83.6(3) 2_676 . .
O(1) Rb(1) O(4) C(23) -82.9(2) . 2_676 2_676
O(4) Rb(1) O(1) C(5) 178.35(17) 2_676 . .
O(1) Rb(1) O(9) C(49) -147.6(2) . . .
O(9) Rb(1) O(1) C(5) 125.75(19) . . .
O(1) Rb(1) O(10) C(50) 80.8(3) . . .
O(10) Rb(1) O(1) C(5) -90.38(18) . . .
O(1) Rb(1) C(16) S(4) -142.83(11) . 1_655 1_655
O(1) Rb(1) C(16) C(15) -24.62(19) . 1_655 1_655
O(1) Rb(1) C(16) C(17) 97.53(17) . 1_655 1_655
C(16) Rb(1) O(1) C(5) 8.48(19) 1_655 . .
O(3) Rb(1) O(4) C(23) 111.3(2) 2_676 2_676 2_676
O(4) Rb(1) O(3) C(17) -51.2(2) 2_676 2_676 2_676
O(3) Rb(1) O(9) C(49) 40.9(3) 2_676 . .
O(9) Rb(1) O(3) C(17) -10.4(2) . 2_676 2_676
O(3) Rb(1) O(10) C(50) -97.4(3) 2_676 . .
O(10) Rb(1) O(3) C(17) -148.4(2) . 2_676 2_676
O(3) Rb(1) C(16) S(4) 23.18(11) 2_676 1_655 1_655
O(3) Rb(1) C(16) C(15) 141.39(19) 2_676 1_655 1_655
O(3) Rb(1) C(16) C(17) -96.46(18) 2_676 1_655 1_655
C(16) Rb(1) O(3) C(17) 106.2(2) 1_655 2_676 2_676
O(4) Rb(1) O(9) C(49) 77.3(2) 2_676 . .
O(9) Rb(1) O(4) C(23) -39.1(2) . 2_676 2_676
O(4) Rb(1) O(10) C(50) -160.7(3) 2_676 . .
O(10) Rb(1) O(4) C(23) 170.0(2) . 2_676 2_676
O(4) Rb(1) C(16) S(4) 47.91(15) 2_676 1_655 1_655
O(4) Rb(1) C(16) C(15) 166.12(16) 2_676 1_655 1_655
O(4) Rb(1) C(16) C(17) -71.73(19) 2_676 1_655 1_655
C(16) Rb(1) O(4) C(23) 85.9(2) 1_655 2_676 2_676
O(9) Rb(1) O(10) C(50) 142.5(3) . . .
O(10) Rb(1) O(9) C(49) 134.9(2) . . .
O(9) Rb(1) C(16) S(4) 149.24(11) . 1_655 1_655
O(9) Rb(1) C(16) C(15) -92.55(19) . 1_655 1_655
O(9) Rb(1) C(16) C(17) 29.6(2) . 1_655 1_655
C(16) Rb(1) O(9) C(49) -47.5(2) 1_655 . .
O(10) Rb(1) C(16) S(4) -32.13(13) . 1_655 1_655
O(10) Rb(1) C(16) C(15) 86.08(18) . 1_655 1_655
O(10) Rb(1) C(16) C(17) -151.77(18) . 1_655 1_655
C(16) Rb(1) O(10) C(50) -35.5(3) 1_655 . .
S(5) Rb(2) S(8) C(40) -86.92(10) . 2_777 2_777
S(5) Rb(2) S(8) C(48) 168.63(10) . 2_777 2_777
S(8) Rb(2) S(5) C(30) -86.90(10) 2_777 . .
S(8) Rb(2) S(5) C(46) 164.16(10) 2_777 . .
S(5) Rb(2) O(5) C(29) -42.97(16) . . .
O(5) Rb(2) S(5) C(30) 26.93(10) . . .
O(5) Rb(2) S(5) C(46) -82.01(11) . . .
S(5) Rb(2) O(7) C(41) 171.0(2) . 2_777 2_777
O(7) Rb(2) S(5) C(30) -155.49(10) 2_777 . .
O(7) Rb(2) S(5) C(46) 95.58(11) 2_777 . .
S(5) Rb(2) O(8) C(47) -146.23(19) . 2_777 2_777
O(8) Rb(2) S(5) C(30) 117.10(11) 2_777 . .
O(8) Rb(2) S(5) C(46) 8.16(13) 2_777 . .
S(5) Rb(2) O(11) C(51) -131.7(2) . . .
O(11) Rb(2) S(5) C(30) 23.93(10) . . .
O(11) Rb(2) S(5) C(46) -85.00(11) . . .
S(5) Rb(2) O(12) C(52) 43.5(3) . . .
O(12) Rb(2) S(5) C(30) 169.97(11) . . .
O(12) Rb(2) S(5) C(46) 61.03(12) . . .
S(8) Rb(2) O(5) C(29) 113.42(17) 2_777 . .
O(5) Rb(2) S(8) C(40) 173.71(10) . 2_777 2_777
O(5) Rb(2) S(8) C(48) 69.26(10) . 2_777 2_777
S(8) Rb(2) O(7) C(41) 13.2(2) 2_777 2_777 2_777
O(7) Rb(2) S(8) C(40) -6.68(10) 2_777 2_777 2_777
O(7) Rb(2) S(8) C(48) -111.13(10) 2_777 2_777 2_777
S(8) Rb(2) O(8) C(47) 43.4(2) 2_777 2_777 2_777
O(8) Rb(2) S(8) C(40) 75.88(10) 2_777 2_777 2_777
O(8) Rb(2) S(8) C(48) -28.57(10) 2_777 2_777 2_777
S(8) Rb(2) O(11) C(51) 29.6(2) 2_777 . .
O(11) Rb(2) S(8) C(40) 157.04(10) . 2_777 2_777
O(11) Rb(2) S(8) C(48) 52.59(10) . 2_777 2_777
S(8) Rb(2) O(12) C(52) -115.5(3) 2_777 . .
O(12) Rb(2) S(8) C(40) 7.89(11) . 2_777 2_777
O(12) Rb(2) S(8) C(48) -96.56(11) . 2_777 2_777
O(5) Rb(2) O(8) C(47) -78.3(2) . 2_777 2_777
O(8) Rb(2) O(5) C(29) 178.92(17) 2_777 . .
O(5) Rb(2) O(11) C(51) -134.8(2) . . .
O(11) Rb(2) O(5) C(29) 133.6(2) . . .
O(5) Rb(2) O(12) C(52) 76.3(3) . . .
O(12) Rb(2) O(5) C(29) -80.68(18) . . .
O(7) Rb(2) O(8) C(47) 107.6(2) 2_777 2_777 2_777
O(8) Rb(2) O(7) C(41) -49.6(2) 2_777 2_777 2_777
O(7) Rb(2) O(11) C(51) 47.6(2) 2_777 . .
O(11) Rb(2) O(7) C(41) -8.2(2) . 2_777 2_777
O(7) Rb(2) O(12) C(52) -101.7(3) 2_777 . .
O(12) Rb(2) O(7) C(41) -151.6(2) . 2_777 2_777
O(8) Rb(2) O(11) C(51) 86.0(2) 2_777 . .
O(11) Rb(2) O(8) C(47) -41.6(2) . 2_777 2_777
O(8) Rb(2) O(12) C(52) -164.8(3) 2_777 . .
O(12) Rb(2) O(8) C(47) 165.9(2) . 2_777 2_777
O(11) Rb(2) O(12) C(52) 136.8(3) . . .
O(12) Rb(2) O(11) C(51) 147.2(2) . . .
Rb(1) S(1) C(6) C(1) 149.3(2) . . .
Rb(1) S(1) C(6) C(5) -23.2(2) . . .
Rb(1) S(1) C(22) C(21) -147.7(2) . . .
Rb(1) S(1) C(22) C(23) 27.6(2) . . .
C(6) S(1) C(22) C(21) 109.9(2) . . .
C(6) S(1) C(22) C(23) -74.8(2) . . .
C(22) S(1) C(6) C(1) -94.9(2) . . .
C(22) S(1) C(6) C(5) 92.6(2) . . .
C(4) S(2) C(12) C(7) -121.3(2) . . .
C(4) S(2) C(12) C(11) 67.5(2) . . .
C(12) S(2) C(4) C(3) 93.8(2) . . .
C(12) S(2) C(4) C(5) -92.6(2) . . .
C(10) S(3) C(18) C(13) -74.8(2) . . .
C(10) S(3) C(18) C(17) 108.1(2) . . .
C(18) S(3) C(10) C(9) 126.0(2) . . .
C(18) S(3) C(10) C(11) -61.5(2) . . .
Rb(1) S(4) C(16) Rb(1) -96.50(8) 2_676 . 1_455
Rb(1) S(4) C(16) C(15) 173.98(19) 2_676 . .
Rb(1) S(4) C(16) C(17) -6.7(2) 2_676 . .
Rb(1) S(4) C(24) C(19) 144.6(2) 2_676 . .
Rb(1) S(4) C(24) C(23) -31.3(2) 2_676 . .
C(16) S(4) C(24) C(19) -110.7(2) . . .
C(16) S(4) C(24) C(23) 73.4(2) . . .
C(24) S(4) C(16) Rb(1) 161.33(11) . . 1_455
C(24) S(4) C(16) C(15) 71.8(2) . . .
C(24) S(4) C(16) C(17) -108.9(2) . . .
Rb(2) S(5) C(30) C(25) 154.1(2) . . .
Rb(2) S(5) C(30) C(29) -22.7(2) . . .
Rb(2) S(5) C(46) C(45) -146.4(2) . . .
Rb(2) S(5) C(46) C(47) 31.9(2) . . .
C(30) S(5) C(46) C(45) 107.4(2) . . .
C(30) S(5) C(46) C(47) -74.2(2) . . .
C(46) S(5) C(30) C(25) -92.1(2) . . .
C(46) S(5) C(30) C(29) 91.1(2) . . .
C(28) S(6) C(36) C(31) -122.6(2) . . .
C(28) S(6) C(36) C(35) 65.9(2) . . .
C(36) S(6) C(28) C(27) 89.5(2) . . .
C(36) S(6) C(28) C(29) -98.0(2) . . .
C(34) S(7) C(42) C(37) -78.7(2) . . .
C(34) S(7) C(42) C(41) 106.6(2) . . .
C(42) S(7) C(34) C(33) 128.0(2) . . .
C(42) S(7) C(34) C(35) -58.2(2) . . .
Rb(2) S(8) C(40) C(39) 173.8(2) 2_777 . .
Rb(2) S(8) C(40) C(41) -5.7(2) 2_777 . .
Rb(2) S(8) C(48) C(43) 148.2(2) 2_777 . .
Rb(2) S(8) C(48) C(47) -28.7(2) 2_777 . .
C(40) S(8) C(48) C(43) -105.8(2) . . .
C(40) S(8) C(48) C(47) 77.2(2) . . .
C(48) S(8) C(40) C(39) 71.2(2) . . .
C(48) S(8) C(40) C(41) -108.4(2) . . .
Rb(1) O(1) C(5) C(4) -119.2(2) . . .
Rb(1) O(1) C(5) C(6) 61.6(2) . . .
Rb(1) O(3) C(17) C(16) 12.0(4) 2_676 . .
Rb(1) O(3) C(17) C(18) -169.30(18) 2_676 . .
Rb(1) O(4) C(23) C(22) -132.6(2) 2_676 . .
Rb(1) O(4) C(23) C(24) 47.2(3) 2_676 . .
Rb(2) O(5) C(29) C(28) -130.1(2) . . .
Rb(2) O(5) C(29) C(30) 50.7(3) . . .
Rb(2) O(7) C(41) C(40) 14.5(4) 2_777 . .
Rb(2) O(7) C(41) C(42) -168.21(19) 2_777 . .
Rb(2) O(8) C(47) C(46) -134.8(2) 2_777 . .
Rb(2) O(8) C(47) C(48) 45.0(3) 2_777 . .
C(2) C(1) C(6) S(1) -169.3(2) . . .
C(2) C(1) C(6) C(5) 3.1(4) . . .
C(6) C(1) C(2) C(3) 1.2(4) . . .
C(1) C(2) C(3) C(4) -2.7(4) . . .
C(2) C(3) C(4) S(2) 173.2(2) . . .
C(2) C(3) C(4) C(5) -0.1(3) . . .
S(2) C(4) C(5) O(1) 11.7(3) . . .
S(2) C(4) C(5) C(6) -169.1(2) . . .
C(3) C(4) C(5) O(1) -174.8(2) . . .
C(3) C(4) C(5) C(6) 4.3(4) . . .
O(1) C(5) C(6) S(1) -14.1(3) . . .
O(1) C(5) C(6) C(1) 173.4(2) . . .
C(4) C(5) C(6) S(1) 166.8(2) . . .
C(4) C(5) C(6) C(1) -5.7(4) . . .
C(8) C(7) C(12) S(2) -171.5(2) . . .
C(8) C(7) C(12) C(11) -0.1(3) . . .
C(12) C(7) C(8) C(9) -1.4(4) . . .
C(7) C(8) C(9) C(10) 1.3(5) . . .
C(8) C(9) C(10) S(3) 172.8(2) . . .
C(8) C(9) C(10) C(11) 0.3(4) . . .
S(3) C(10) C(11) O(2) 5.5(3) . . .
S(3) C(10) C(11) C(12) -174.1(2) . . .
C(9) C(10) C(11) O(2) 177.9(2) . . .
C(9) C(10) C(11) C(12) -1.7(4) . . .
O(2) C(11) C(12) S(2) -7.1(4) . . .
O(2) C(11) C(12) C(7) -177.9(2) . . .
C(10) C(11) C(12) S(2) 172.5(2) . . .
C(10) C(11) C(12) C(7) 1.6(4) . . .
C(14) C(13) C(18) S(3) -177.9(2) . . .
C(14) C(13) C(18) C(17) -0.8(4) . . .
C(18) C(13) C(14) C(15) 2.3(4) . . .
C(13) C(14) C(15) C(16) -2.0(4) . . .
C(14) C(15) C(16) Rb(1) 74.9(2) . . 1_455
C(14) C(15) C(16) S(4) 179.7(2) . . .
C(14) C(15) C(16) C(17) 0.4(4) . . .
Rb(1) C(16) C(17) O(3) 105.2(2) 1_455 . .
Rb(1) C(16) C(17) C(18) -73.5(2) 1_455 . .
S(4) C(16) C(17) O(3) 0.4(3) . . .
S(4) C(16) C(17) C(18) -178.3(2) . . .
C(15) C(16) C(17) O(3) 179.8(2) . . .
C(15) C(16) C(17) C(18) 1.0(3) . . .
O(3) C(17) C(18) S(3) -2.4(3) . . .
O(3) C(17) C(18) C(13) -179.5(2) . . .
C(16) C(17) C(18) S(3) 176.3(2) . . .
C(16) C(17) C(18) C(13) -0.8(3) . . .
C(20) C(19) C(24) S(4) -175.9(2) . . .
C(20) C(19) C(24) C(23) 0.1(3) . . .
C(24) C(19) C(20) C(21) -1.7(4) . . .
C(19) C(20) C(21) C(22) 0.8(4) . . .
C(20) C(21) C(22) S(1) 177.2(2) . . .
C(20) C(21) C(22) C(23) 1.8(4) . . .
S(1) C(22) C(23) O(4) 1.2(4) . . .
S(1) C(22) C(23) C(24) -178.6(2) . . .
C(21) C(22) C(23) O(4) 176.4(2) . . .
C(21) C(22) C(23) C(24) -3.4(4) . . .
O(4) C(23) C(24) S(4) -1.5(4) . . .
O(4) C(23) C(24) C(19) -177.3(2) . . .
C(22) C(23) C(24) S(4) 178.3(2) . . .
C(22) C(23) C(24) C(19) 2.5(4) . . .
C(26) C(25) C(30) S(5) -174.2(2) . . .
C(26) C(25) C(30) C(29) 2.6(4) . . .
C(30) C(25) C(26) C(27) 2.9(4) . . .
C(25) C(26) C(27) C(28) -3.8(4) . . .
C(26) C(27) C(28) S(6) 171.6(2) . . .
C(26) C(27) C(28) C(29) -0.7(4) . . .
S(6) C(28) C(29) O(5) 14.2(3) . . .
S(6) C(28) C(29) C(30) -166.6(2) . . .
C(27) C(28) C(29) O(5) -173.4(2) . . .
C(27) C(28) C(29) C(30) 5.8(4) . . .
O(5) C(29) C(30) S(5) -10.7(3) . . .
O(5) C(29) C(30) C(25) 172.5(2) . . .
C(28) C(29) C(30) S(5) 170.0(2) . . .
C(28) C(29) C(30) C(25) -6.7(4) . . .
C(32) C(31) C(36) S(6) -171.6(2) . . .
C(32) C(31) C(36) C(35) -0.0(3) . . .
C(36) C(31) C(32) C(33) -1.8(4) . . .
C(31) C(32) C(33) C(34) 1.6(4) . . .
C(32) C(33) C(34) S(7) 174.3(2) . . .
C(32) C(33) C(34) C(35) 0.6(4) . . .
S(7) C(34) C(35) O(6) 3.3(3) . . .
S(7) C(34) C(35) C(36) -176.0(2) . . .
C(33) C(34) C(35) O(6) 177.0(2) . . .
C(33) C(34) C(35) C(36) -2.4(4) . . .
O(6) C(35) C(36) S(6) -5.9(4) . . .
O(6) C(35) C(36) C(31) -177.2(2) . . .
C(34) C(35) C(36) S(6) 173.4(2) . . .
C(34) C(35) C(36) C(31) 2.1(4) . . .
C(38) C(37) C(42) S(7) -175.3(2) . . .
C(38) C(37) C(42) C(41) -0.6(4) . . .
C(42) C(37) C(38) C(39) 2.6(4) . . .
C(37) C(38) C(39) C(40) -2.6(4) . . .
C(38) C(39) C(40) S(8) -178.9(2) . . .
C(38) C(39) C(40) C(41) 0.6(4) . . .
S(8) C(40) C(41) O(7) -1.7(3) . . .
S(8) C(40) C(41) C(42) -179.1(2) . . .
C(39) C(40) C(41) O(7) 178.7(2) . . .
C(39) C(40) C(41) C(42) 1.3(4) . . .
O(7) C(41) C(42) S(7) -3.8(3) . . .
O(7) C(41) C(42) C(37) -178.6(2) . . .
C(40) C(41) C(42) S(7) 173.5(2) . . .
C(40) C(41) C(42) C(37) -1.3(4) . . .
C(44) C(43) C(48) S(8) -177.6(2) . . .
C(44) C(43) C(48) C(47) -0.6(4) . . .
C(48) C(43) C(44) C(45) -0.7(4) . . .
C(43) C(44) C(45) C(46) 0.9(4) . . .
C(44) C(45) C(46) S(5) 178.7(2) . . .
C(44) C(45) C(46) C(47) 0.3(4) . . .
S(5) C(46) C(47) O(8) -0.1(3) . . .
S(5) C(46) C(47) C(48) -179.95(15) . . .
C(45) C(46) C(47) O(8) 178.2(2) . . .
C(45) C(46) C(47) C(48) -1.6(4) . . .
O(8) C(47) C(48) S(8) -1.2(3) . . .
O(8) C(47) C(48) C(43) -178.1(2) . . .
C(46) C(47) C(48) S(8) 178.7(2) . . .
C(46) C(47) C(48) C(43) 1.8(4) . . .
